data_7025085
loop_
_publ_author_name
'Li, Ni-Ya'
'Ren, Zhi-Gang'
'Liu, Dong'
'Yuan, Rong-Xin'
'Wei, Li-Pei'
'Zhang, Liang'
'Li, Hong-Xi'
'Lang, Jian-Ping'

_publ_section_title
;
 Construction of [Ag2X2]-based complexes from reactions of Ag(I) salts
 with N-diphenylphosphanylmethyl-4-aminopyridine: isolation, structures,
 and luminescent properties.
;
_journal_issue 17
_journal_name_full 'Dalton transactions (Cambridge, England : 2003)'
_journal_page_first 4213
_journal_page_last 4222
_journal_paper_doi 10.1039/b925081f
_journal_volume 39
_journal_year 2010
_chemical_formula_moiety 'C18 H17 Ag Br N2 P, C H Cl3'
_chemical_formula_sum 'C19 H18 Ag Br Cl3 N2 P'
_chemical_formula_weight 599.44
_chemical_name_systematic
;
?
;
_space_group_IT_number 14
_symmetry_cell_setting monoclinic
_symmetry_space_group_name_Hall '-P 2ybc'
_symmetry_space_group_name_H-M 'P 1 21/c 1'
_atom_sites_solution_hydrogens geom
_atom_sites_solution_primary direct
_atom_sites_solution_secondary difmap
_audit_creation_method SHELXL-97
_cell_angle_alpha 90.00
_cell_angle_beta 105.85(3)
_cell_angle_gamma 90.00
_cell_formula_units_Z 4
_cell_length_a 14.061(3)
_cell_length_b 19.031(4)
_cell_length_c 8.7505(18)
_cell_measurement_reflns_used 10284
_cell_measurement_temperature 223(2)
_cell_measurement_theta_max 27.5126
_cell_measurement_theta_min 3.0120
_cell_volume 2252.6(9)
_computing_cell_refinement 'CrystalClear, Ver. 1.30 (Rigaku/MSC, 2001)'
_computing_data_collection 'CrystalClear, Ver. 1.30 (Rigaku/MSC, 2001)'
_computing_data_reduction 'CrystalStructure, Ver. 3.60 (Rigaku/MSC, 2004)'
_computing_molecular_graphics 'ORTEPII (Johnson, 1976)'
_computing_publication_material SHELXL9
_computing_structure_refinement 'SHELXL-97 (Sheldrick, 1997)'
_computing_structure_solution 'SHELXS-97 (Sheldrick, 1990)'
_diffrn_ambient_temperature 223(2)
_diffrn_measured_fraction_theta_full 0.985
_diffrn_measured_fraction_theta_max 0.985
_diffrn_measurement_device_type 'Rigaku MercuryCCD area detector'
_diffrn_measurement_method \w
_diffrn_radiation_monochromator graphite
_diffrn_radiation_source 'fine-focus sealed tube'
_diffrn_radiation_type MoK\a
_diffrn_radiation_wavelength 0.71073
_diffrn_reflns_av_R_equivalents 0.0377
_diffrn_reflns_av_sigmaI/netI 0.0683
_diffrn_reflns_limit_h_max 18
_diffrn_reflns_limit_h_min -15
_diffrn_reflns_limit_k_max 24
_diffrn_reflns_limit_k_min -24
_diffrn_reflns_limit_l_max 8
_diffrn_reflns_limit_l_min -11
_diffrn_reflns_number 12666
_diffrn_reflns_theta_full 27.49
_diffrn_reflns_theta_max 27.49
_diffrn_reflns_theta_min 3.01
_diffrn_standards_decay_% 0
_diffrn_standards_interval_count 0
_diffrn_standards_interval_time 0
_diffrn_standards_number 0
_exptl_absorpt_coefficient_mu 3.103
_exptl_absorpt_correction_T_max 0.5758
_exptl_absorpt_correction_T_min 0.3357
_exptl_absorpt_correction_type multi-scan
_exptl_absorpt_process_details 'Jacobson, R. (1998) Private communication to Rigaku Company, Tokyo, Japan.'
_exptl_crystal_colour Colorless
_exptl_crystal_density_diffrn 1.768
_exptl_crystal_density_method 'not measured'
_exptl_crystal_description Block
_exptl_crystal_F_000 1176
_exptl_crystal_size_max 0.45
_exptl_crystal_size_mid 0.40
_exptl_crystal_size_min 0.20
_refine_diff_density_max 1.833
_refine_diff_density_min -0.716
_refine_diff_density_rms 0.150
_refine_ls_extinction_method none
_refine_ls_goodness_of_fit_ref 1.104
_refine_ls_hydrogen_treatment constr
_refine_ls_matrix_type full
_refine_ls_number_parameters 244
_refine_ls_number_reflns 5091
_refine_ls_number_restraints 0
_refine_ls_restrained_S_all 1.104
_refine_ls_R_factor_all 0.0758
_refine_ls_R_factor_gt 0.0616
_refine_ls_shift/su_max 0.001
_refine_ls_shift/su_mean 0.000
_refine_ls_structure_factor_coef Fsqd
_refine_ls_weighting_details 'calc w=1/[\s^2^(Fo^2^)+(0.0687P)^2^+11.6940P] where P=(Fo^2^+2Fc^2^)/3'
_refine_ls_weighting_scheme calc
_refine_ls_wR_factor_gt 0.1782
_refine_ls_wR_factor_ref 0.1847
_reflns_number_gt 3708
_reflns_number_total 5091
_reflns_threshold_expression >2sigma(I)
_cod_data_source_file b925081f.txt
_cod_data_source_block '[{Ag2Br2(dppmapy)2}.2CHCl3]n'
_cod_original_sg_symbol_H-M 'P 21/c '
_cod_database_code 7025085

loop_
_symmetry_equiv_pos_as_xyz
'x, y, z'
'-x, y+1/2, -z+1/2'
'-x, -y, -z'
'x, -y-1/2, z-1/2'

loop_
_atom_site_label
_atom_site_type_symbol
_atom_site_fract_x
_atom_site_fract_y
_atom_site_fract_z
_atom_site_U_iso_or_equiv
_atom_site_adp_type
_atom_site_occupancy
_atom_site_symmetry_multiplicity
_atom_site_calc_flag
_atom_site_refinement_flags
Ag1 Ag 0.42245(5) 1.00593(3) 0.78838(7) 0.0399(2) Uani 1 1 d .
Br1 Br 0.39891(6) 1.06493(4) 1.06904(10) 0.0405(2) Uani 1 1 d .
P1 P 0.30124(14) 0.92457(9) 0.6482(2) 0.0320(4) Uani 1 1 d .
N1 N 0.5080(5) 0.6072(3) 0.7671(8) 0.0416(16) Uani 1 1 d .
C1 C 0.5344(6) 0.7283(4) 0.8452(9) 0.0392(18) Uani 1 1 d .
H1 H 0.5710 0.7613 0.9178 0.047 Uiso 1 1 calc R
Cl1 Cl 0.1698(4) 0.3694(2) 0.1121(5) 0.1167(15) Uani 1 1 d .
N2 N 0.4325(5) 0.8203(3) 0.6996(8) 0.0430(16) Uani 1 1 d .
H2 H 0.4656 0.8485 0.7732 0.052 Uiso 1 1 calc R
C2 C 0.5587(6) 0.6589(4) 0.8615(9) 0.0413(18) Uani 1 1 d .
H2A H 0.6143 0.6460 0.9439 0.050 Uiso 1 1 calc R
Cl2 Cl 0.1099(3) 0.3408(3) 0.3920(4) 0.1067(12) Uani 1 1 d .
C3 C 0.4312(6) 0.6287(4) 0.6503(10) 0.043(2) Uani 1 1 d .
H3 H 0.3945 0.5943 0.5823 0.052 Uiso 1 1 calc R
Cl3 Cl 0.2305(3) 0.24179(18) 0.2806(4) 0.1023(12) Uani 1 1 d .
C4 C 0.4013(6) 0.6979(4) 0.6213(9) 0.0384(17) Uani 1 1 d .
H4 H 0.3460 0.7093 0.5368 0.046 Uiso 1 1 calc R
C5 C 0.4546(5) 0.7506(4) 0.7196(9) 0.0346(16) Uani 1 1 d .
C6 C 0.3602(6) 0.8518(4) 0.5688(9) 0.0372(16) Uani 1 1 d .
H6A H 0.3104 0.8169 0.5173 0.045 Uiso 1 1 calc R
H6B H 0.3920 0.8696 0.4899 0.045 Uiso 1 1 calc R
C7 C 0.2232(5) 0.8805(4) 0.7556(9) 0.0348(16) Uani 1 1 d .
C8 C 0.1859(8) 0.8137(5) 0.7169(11) 0.059(3) Uani 1 1 d .
H8 H 0.2016 0.7888 0.6343 0.071 Uiso 1 1 calc R
C9 C 0.1249(8) 0.7834(5) 0.8008(12) 0.066(3) Uani 1 1 d .
H9 H 0.0992 0.7381 0.7734 0.079 Uiso 1 1 calc R
C10 C 0.1020(7) 0.8188(5) 0.9228(11) 0.052(2) Uani 1 1 d .
H10 H 0.0593 0.7989 0.9769 0.063 Uiso 1 1 calc R
C11 C 0.1431(6) 0.8847(5) 0.9644(10) 0.051(2) Uani 1 1 d .
H11 H 0.1300 0.9085 1.0506 0.061 Uiso 1 1 calc R
C12 C 0.2029(6) 0.9165(4) 0.8822(10) 0.0400(17) Uani 1 1 d .
H12 H 0.2293 0.9614 0.9111 0.048 Uiso 1 1 calc R
C13 C 0.2151(5) 0.9615(3) 0.4716(9) 0.0322(15) Uani 1 1 d .
C14 C 0.1123(6) 0.9535(5) 0.4360(10) 0.0434(18) Uani 1 1 d .
H14 H 0.0842 0.9245 0.4989 0.052 Uiso 1 1 calc R
C15 C 0.0527(7) 0.9891(6) 0.3070(11) 0.056(2) Uani 1 1 d .
H15 H -0.0163 0.9838 0.2839 0.067 Uiso 1 1 calc R
C16 C 0.0900(7) 1.0308(6) 0.2138(10) 0.056(2) Uani 1 1 d .
H16 H 0.0475 1.0549 0.1282 0.067 Uiso 1 1 calc R
C17 C 0.1936(7) 1.0383(5) 0.2453(10) 0.051(2) Uani 1 1 d .
H17 H 0.2205 1.0667 0.1797 0.061 Uiso 1 1 calc R
C18 C 0.2554(6) 1.0032(4) 0.3740(10) 0.0442(19) Uani 1 1 d .
H18 H 0.3244 1.0076 0.3952 0.053 Uiso 1 1 calc R
C19 C 0.2021(8) 0.3294(6) 0.2951(13) 0.066(3) Uani 1 1 d .
H19 H 0.2625 0.3530 0.3599 0.079 Uiso 1 1 calc R

loop_
_atom_site_aniso_label
_atom_site_aniso_U_11
_atom_site_aniso_U_22
_atom_site_aniso_U_33
_atom_site_aniso_U_23
_atom_site_aniso_U_13
_atom_site_aniso_U_12
Ag1 0.0394(3) 0.0268(3) 0.0486(4) -0.0008(2) 0.0039(3) -0.0079(2)
Br1 0.0368(4) 0.0331(4) 0.0482(5) -0.0040(3) 0.0057(3) 0.0002(3)
P1 0.0328(9) 0.0232(8) 0.0383(10) -0.0009(7) 0.0071(8) -0.0023(7)
N1 0.042(4) 0.026(3) 0.050(4) -0.010(3) 0.002(3) 0.006(3)
C1 0.038(4) 0.029(4) 0.045(4) -0.009(3) 0.001(3) 0.002(3)
Cl1 0.151(4) 0.109(3) 0.114(3) 0.057(2) 0.076(3) 0.045(3)
N2 0.043(4) 0.022(3) 0.052(4) -0.005(3) -0.007(3) -0.001(3)
C2 0.041(4) 0.035(4) 0.041(4) -0.003(3) 0.000(3) 0.011(3)
Cl2 0.105(3) 0.144(4) 0.081(2) -0.002(2) 0.043(2) 0.007(2)
C3 0.040(4) 0.024(4) 0.057(5) -0.011(3) -0.003(4) 0.004(3)
Cl3 0.143(3) 0.0639(18) 0.095(2) 0.0073(16) 0.024(2) 0.010(2)
C4 0.038(4) 0.028(4) 0.043(4) -0.006(3) -0.001(3) 0.009(3)
C5 0.036(4) 0.028(3) 0.041(4) -0.007(3) 0.011(3) -0.001(3)
C6 0.039(4) 0.030(4) 0.041(4) 0.000(3) 0.009(3) 0.004(3)
C7 0.031(4) 0.030(4) 0.040(4) -0.001(3) 0.005(3) -0.003(3)
C8 0.082(7) 0.049(5) 0.053(5) -0.015(4) 0.031(5) -0.029(5)
C9 0.084(7) 0.054(6) 0.061(6) 0.001(5) 0.021(5) -0.033(5)
C10 0.045(5) 0.066(6) 0.046(5) 0.013(4) 0.014(4) -0.005(4)
C11 0.044(5) 0.068(6) 0.043(5) 0.002(4) 0.017(4) 0.010(4)
C12 0.034(4) 0.039(4) 0.045(4) -0.002(3) 0.008(3) 0.005(3)
C13 0.037(4) 0.019(3) 0.039(4) -0.003(3) 0.006(3) 0.003(3)
C14 0.035(4) 0.048(5) 0.046(5) 0.002(4) 0.010(3) -0.002(4)
C15 0.033(4) 0.080(7) 0.050(5) 0.001(5) 0.005(4) 0.006(4)
C16 0.046(5) 0.078(7) 0.042(5) 0.014(5) 0.009(4) 0.027(5)
C17 0.050(5) 0.057(5) 0.047(5) 0.013(4) 0.015(4) 0.011(4)
C18 0.039(4) 0.051(5) 0.042(5) 0.004(4) 0.011(4) 0.000(4)
C19 0.066(6) 0.059(6) 0.072(7) -0.005(5) 0.020(5) -0.015(5)

loop_
_atom_type_symbol
_atom_type_description
_atom_type_scat_dispersion_real
_atom_type_scat_dispersion_imag
_atom_type_scat_source
C C 0.0033 0.0016 'International Tables Vol C Tables 4.2.6.8 and 6.1.1.4'
H H 0.0000 0.0000 'International Tables Vol C Tables 4.2.6.8 and 6.1.1.4'
N N 0.0061 0.0033 'International Tables Vol C Tables 4.2.6.8 and 6.1.1.4'
O O 0.0106 0.0060 'International Tables Vol C Tables 4.2.6.8 and 6.1.1.4'
P P 0.1023 0.0942 'International Tables Vol C Tables 4.2.6.8 and 6.1.1.4'
Cl Cl 0.1484 0.1585 'International Tables Vol C Tables 4.2.6.8 and 6.1.1.4'
Br Br -0.2901 2.4595 'International Tables Vol C Tables 4.2.6.8 and 6.1.1.4'
Ag Ag -0.8971 1.1015 'International Tables Vol C Tables 4.2.6.8 and 6.1.1.4'

loop_
_geom_angle_atom_site_label_1
_geom_angle_atom_site_label_2
_geom_angle_atom_site_label_3
_geom_angle
_geom_angle_site_symmetry_1
_geom_angle_site_symmetry_3
N1 Ag1 P1 136.96(17) 2_656 .
N1 Ag1 Br1 90.46(19) 2_656 .
P1 Ag1 Br1 118.24(6) . .
N1 Ag1 Br1 96.71(17) 2_656 3_677
P1 Ag1 Br1 110.02(5) . 3_677
Br1 Ag1 Br1 96.19(4) . 3_677
Ag1 Br1 Ag1 83.81(4) . 3_677
C13 P1 C7 105.0(3) . .
C13 P1 C6 103.4(3) . .
C7 P1 C6 104.1(4) . .
C13 P1 Ag1 113.7(2) . .
C7 P1 Ag1 118.6(2) . .
C6 P1 Ag1 110.5(3) . .
C3 N1 C2 115.1(6) . .
C3 N1 Ag1 113.8(5) . 2_646
C2 N1 Ag1 124.2(5) . 2_646
C2 C1 C5 119.9(7) . .
C2 C1 H1 120.1 . .
C5 C1 H1 120.1 . .
C5 N2 C6 126.5(6) . .
C5 N2 H2 116.8 . .
C6 N2 H2 116.8 . .
N1 C2 C1 124.5(7) . .
N1 C2 H2A 117.8 . .
C1 C2 H2A 117.8 . .
N1 C3 C4 125.1(7) . .
N1 C3 H3 117.4 . .
C4 C3 H3 117.4 . .
C3 C4 C5 119.0(7) . .
C3 C4 H4 120.5 . .
C5 C4 H4 120.5 . .
N2 C5 C4 123.6(7) . .
N2 C5 C1 119.9(7) . .
C4 C5 C1 116.4(7) . .
N2 C6 P1 107.8(5) . .
N2 C6 H6A 110.1 . .
P1 C6 H6A 110.1 . .
N2 C6 H6B 110.1 . .
P1 C6 H6B 110.1 . .
H6A C6 H6B 108.5 . .
C8 C7 C12 120.0(8) . .
C8 C7 P1 122.4(6) . .
C12 C7 P1 117.6(6) . .
C7 C8 C9 119.8(9) . .
C7 C8 H8 120.1 . .
C9 C8 H8 120.1 . .
C10 C9 C8 120.9(9) . .
C10 C9 H9 119.5 . .
C8 C9 H9 119.5 . .
C9 C10 C11 118.6(8) . .
C9 C10 H10 120.7 . .
C11 C10 H10 120.7 . .
C12 C11 C10 121.7(8) . .
C12 C11 H11 119.1 . .
C10 C11 H11 119.1 . .
C11 C12 C7 118.9(8) . .
C11 C12 H12 120.6 . .
C7 C12 H12 120.6 . .
C18 C13 C14 119.5(7) . .
C18 C13 P1 116.8(6) . .
C14 C13 P1 123.5(6) . .
C15 C14 C13 119.1(8) . .
C15 C14 H14 120.5 . .
C13 C14 H14 120.5 . .
C16 C15 C14 122.3(9) . .
C16 C15 H15 118.9 . .
C14 C15 H15 118.9 . .
C15 C16 C17 119.5(8) . .
C15 C16 H16 120.2 . .
C17 C16 H16 120.2 . .
C18 C17 C16 119.5(9) . .
C18 C17 H17 120.2 . .
C16 C17 H17 120.2 . .
C17 C18 C13 120.0(8) . .
C17 C18 H18 120.0 . .
C13 C18 H18 120.0 . .
Cl1 C19 Cl3 111.5(6) . .
Cl1 C19 Cl2 110.8(7) . .
Cl3 C19 Cl2 111.9(6) . .
Cl1 C19 H19 107.5 . .
Cl3 C19 H19 107.5 . .
Cl2 C19 H19 107.5 . .

loop_
_geom_bond_atom_site_label_1
_geom_bond_atom_site_label_2
_geom_bond_distance
_geom_bond_site_symmetry_2
Ag1 N1 2.272(6) 2_656
Ag1 P1 2.380(2) .
Ag1 Br1 2.8010(12) .
Ag1 Br1 2.8236(12) 3_677
Br1 Ag1 2.8236(12) 3_677
P1 C13 1.824(7) .
P1 C7 1.831(8) .
P1 C6 1.845(8) .
N1 C3 1.333(10) .
N1 C2 1.356(10) .
N1 Ag1 2.272(6) 2_646
C1 C2 1.361(10) .
C1 C5 1.405(10) .
C1 H1 0.9400 .
Cl1 C19 1.718(12) .
N2 C5 1.363(9) .
N2 C6 1.438(9) .
N2 H2 0.8700 .
C2 H2A 0.9400 .
Cl2 C19 1.746(12) .
C3 C4 1.384(10) .
C3 H3 0.9400 .
Cl3 C19 1.727(11) .
C4 C5 1.397(10) .
C4 H4 0.9400 .
C6 H6A 0.9800 .
C6 H6B 0.9800 .
C7 C8 1.381(11) .
C7 C12 1.396(11) .
C8 C9 1.397(13) .
C8 H8 0.9400 .
C9 C10 1.373(14) .
C9 H9 0.9400 .
C10 C11 1.387(14) .
C10 H10 0.9400 .
C11 C12 1.386(12) .
C11 H11 0.9400 .
C12 H12 0.9400 .
C13 C18 1.395(11) .
C13 C14 1.402(11) .
C14 C15 1.385(12) .
C14 H14 0.9400 .
C15 C16 1.344(14) .
C15 H15 0.9400 .
C16 C17 1.413(13) .
C16 H16 0.9400 .
C17 C18 1.391(12) .
C17 H17 0.9400 .
C18 H18 0.9400 .
C19 H19 0.9900 .

loop_
_geom_hbond_atom_site_label_D
_geom_hbond_atom_site_label_H
_geom_hbond_atom_site_label_A
_geom_hbond_distance_DH
_geom_hbond_distance_HA
_geom_hbond_distance_DA
_geom_hbond_angle_DHA
_geom_hbond_site_symmetry_A
C19 H19 Br1 0.99 2.75 3.718(11) 166.5 4_575
